data_1577146
loop_
_publ_author_name
'Baltrun, Marc'
'Hanneberg, David'
'Hett, Florian'
'Seidl, Michael'
'Weigend, Florian'
'Hohloch, Stephan'

_publ_section_title
;
 Regioselective [3+2] Cycloaddition Reactions of the Phosphorus and
 Arsenic Analogues of the Thiocyanate Anion
;
_journal_name_full 'Chemical Science'
_journal_paper_doi 10.1039/D6SC01985D
_journal_year 2026
_chemical_formula_moiety 'C37 H54 N3 O P Zr'
_chemical_formula_sum 'C37 H54 N3 O P Zr'
_chemical_formula_weight 679.02
_space_group_crystal_system monoclinic
_space_group_IT_number 15
_space_group_name_Hall '-C 2yc'
_space_group_name_H-M_alt 'C 1 2/c 1'
_atom_sites_solution_hydrogens geom
_atom_sites_solution_primary dual
_audit_creation_date 2024-02-10
_audit_creation_method
;
Olex2 1.5-alpha
(compiled 2024.01.24 svn.r2f8d729c for OlexSys, GUI svn.r6923)
;
_audit_update_record
;
2025-12-22 deposited with the CCDC.	2026-04-24 downloaded from the CCDC.
;
_cell_angle_alpha 90
_cell_angle_beta 128.132(2)
_cell_angle_gamma 90
_cell_formula_units_Z 8
_cell_length_a 37.524(3)
_cell_length_b 10.6629(9)
_cell_length_c 23.695(2)
_cell_measurement_reflns_used 9960
_cell_measurement_temperature 153.00
_cell_measurement_theta_max 28.849
_cell_measurement_theta_min 2.517
_cell_volume 7457.4(11)
_computing_cell_refinement 'SAINT V8.40B (?, 2016)'
_computing_data_reduction 'SAINT V8.40B (?, 2016)'
_computing_molecular_graphics 'Olex2 1.5-alpha (Dolomanov et al., 2009)'
_computing_publication_material 'Olex2 1.5-alpha (Dolomanov et al., 2009)'
_computing_structure_refinement 'XL  (Sheldrick, 2008)'
_computing_structure_solution 'SHELXT 2018/2 (Sheldrick, 2018)'
_diffrn_ambient_temperature 153.00
_diffrn_measured_fraction_theta_full 0.999
_diffrn_measured_fraction_theta_max 0.999
_diffrn_measurement_device_type 'Bruker D8 Quest, Photon III'
_diffrn_measurement_method '\f and \w scans'
_diffrn_radiation_type MoK\a
_diffrn_radiation_wavelength 0.71073
_diffrn_reflns_av_R_equivalents 0.0913
_diffrn_reflns_av_unetI/netI 0.0597
_diffrn_reflns_Laue_measured_fraction_full 0.999
_diffrn_reflns_Laue_measured_fraction_max 0.999
_diffrn_reflns_limit_h_max 58
_diffrn_reflns_limit_h_min -58
_diffrn_reflns_limit_k_max 16
_diffrn_reflns_limit_k_min -16
_diffrn_reflns_limit_l_max 37
_diffrn_reflns_limit_l_min -37
_diffrn_reflns_number 110612
_diffrn_reflns_point_group_measured_fraction_full 0.999
_diffrn_reflns_point_group_measured_fraction_max 0.999
_diffrn_reflns_theta_full 25.242
_diffrn_reflns_theta_max 33.777
_diffrn_reflns_theta_min 2.094
_diffrn_source_current 1.0
_diffrn_source_power 0.05
_diffrn_source_voltage 50.0
_diffrn_standards_number 0
_exptl_absorpt_coefficient_mu 0.368
_exptl_absorpt_correction_T_max 0.7467
_exptl_absorpt_correction_T_min 0.6771
_exptl_absorpt_correction_type multi-scan
_exptl_absorpt_process_details
;
SADABS-2016/2 (Bruker,2016/2) was used for absorption correction.
wR2(int) was 0.0857 before and 0.0469 after correction.
The Ratio of minimum to maximum transmission is 0.9068.
The \l/2 correction factor is Not present.
;
_exptl_crystal_colour yellow
_exptl_crystal_colour_primary yellow
_exptl_crystal_density_diffrn 1.210
_exptl_crystal_description block
_exptl_crystal_F_000 2880
_exptl_crystal_size_max 0.37
_exptl_crystal_size_mid 0.34
_exptl_crystal_size_min 0.33
_refine_diff_density_max 0.996
_refine_diff_density_min -1.068
_refine_diff_density_rms 0.078
_refine_ls_extinction_method none
_refine_ls_goodness_of_fit_ref 1.023
_refine_ls_hydrogen_treatment constr
_refine_ls_matrix_type full
_refine_ls_number_parameters 403
_refine_ls_number_reflns 14935
_refine_ls_number_restraints 0
_refine_ls_restrained_S_all 1.023
_refine_ls_R_factor_all 0.0829
_refine_ls_R_factor_gt 0.0450
_refine_ls_shift/su_max 0.002
_refine_ls_shift/su_mean 0.000
_refine_ls_structure_factor_coef Fsqd
_refine_ls_weighting_details 'w=1/[\s^2^(Fo^2^)+(0.0384P)^2^+6.4869P] where P=(Fo^2^+2Fc^2^)/3'
_refine_ls_weighting_scheme calc
_refine_ls_wR_factor_gt 0.0911
_refine_ls_wR_factor_ref 0.1034
_reflns_Friedel_coverage 0.000
_reflns_number_gt 10319
_reflns_number_total 14935
_reflns_threshold_expression 'I > 2\s(I)'
_cod_data_source_file d6sc01985d5.cif
_cod_data_source_block sh_407n_0m
_cod_original_cell_volume 7457.6(11)
_cod_database_code 1577146
_shelx_shelxl_version_number 2019/1
_shelx_space_group_comment
;
The symmetry employed for this shelxl refinement is uniquely defined
by the following loop, which should always be used as a source of
symmetry information in preference to the above space-group names.
They are only intended as comments.
;
_shelx_estimated_absorpt_t_max 0.888
_shelx_estimated_absorpt_t_min 0.876
_olex2_refinement_description
;
1. Fixed Uiso
 At 1.2 times of:
  All C(H) groups
 At 1.5 times of:
  All C(H,H,H) groups
2.a Aromatic/amide H refined with riding coordinates:
 C15(H15), C31(H31), C11(H11), C35(H35), C51(H51), C13(H13), C55(H55),
 C33(H33), C53(H53)
2.b Idealised Me refined as rotating group:
 C61(H61A,H61B,H61C), C21(H21A,H21B,H21C), C19(H19A,H19B,H19C), C20(H20A,H20B,
 H20C), C59(H59A,H59B,H59C), C39(H39A,H39B,H39C), C17(H17A,H17B,H17C), C41(H41A,
 H41B,H41C), C60(H60A,H60B,H60C), C40(H40A,H40B,H40C), C37(H37A,H37B,H37C),
 C16(H16A,H16B,H16C), C36(H36A,H36B,H36C), C57(H57A,H57B,H57C), C56(H56A,H56B,
 H56C)
;
_olex2_submission_special_instructions 'No special instructions were received'

loop_
_space_group_symop_operation_xyz
'x, y, z'
'-x, y, -z+1/2'
'x+1/2, y+1/2, z'
'-x+1/2, y+1/2, -z+1/2'
'-x, -y, -z'
'x, -y, z-1/2'
'-x+1/2, -y+1/2, -z'
'x+1/2, -y+1/2, z-1/2'

loop_
_atom_site_label
_atom_site_type_symbol
_atom_site_fract_x
_atom_site_fract_y
_atom_site_fract_z
_atom_site_U_iso_or_equiv
_atom_site_adp_type
_atom_site_occupancy
_atom_site_site_symmetry_order
_atom_site_calc_flag
_atom_site_refinement_flags_posn
_atom_site_refinement_flags_adp
_atom_site_refinement_flags_occupancy
_atom_site_disorder_assembly
_atom_site_disorder_group
Zr1 Zr 0.61950(2) 0.44158(2) 0.44269(2) 0.01712(4) Uani 1 1 d . . . . .
P1 P 0.58981(3) 0.13923(8) 0.27044(4) 0.0732(3) Uani 1 1 d . . . . .
O1 O 0.60423(5) 0.34536(13) 0.35486(7) 0.0338(3) Uani 1 1 d . . . . .
N50 N 0.56256(4) 0.51727(13) 0.42311(7) 0.0193(3) Uani 1 1 d . . . . .
N30 N 0.64962(5) 0.32104(13) 0.52835(7) 0.0203(3) Uani 1 1 d . . . . .
N10 N 0.66312(5) 0.58767(13) 0.47125(7) 0.0208(3) Uani 1 1 d . . . . .
C30 C 0.63918(6) 0.33150(16) 0.57728(9) 0.0215(3) Uani 1 1 d . . . . .
C10 C 0.69685(5) 0.62297(16) 0.54541(8) 0.0214(3) Uani 1 1 d . . . . .
C15 C 0.73960(6) 0.56703(17) 0.58820(9) 0.0256(3) Uani 1 1 d . . . . .
H15 H 0.747042 0.505747 0.567889 0.031 Uiso 1 1 calc R U . . .
C50 C 0.56137(5) 0.64369(16) 0.44295(9) 0.0234(3) Uani 1 1 d . . . . .
C14 C 0.77164(6) 0.59960(19) 0.66037(10) 0.0293(4) Uani 1 1 d . . . . .
C58 C 0.51893(5) 0.44682(16) 0.38732(9) 0.0234(3) Uani 1 1 d . . . . .
C31 C 0.66077(6) 0.42255(16) 0.63105(9) 0.0249(3) Uani 1 1 d . . . . .
H31 H 0.683045 0.474818 0.635975 0.030 Uiso 1 1 calc R U . . .
C11 C 0.68663(6) 0.71385(16) 0.57602(9) 0.0244(3) Uani 1 1 d . . . . .
H11 H 0.657591 0.752240 0.547508 0.029 Uiso 1 1 calc R U . . .
C35 C 0.60668(6) 0.25490(16) 0.57112(10) 0.0256(3) Uani 1 1 d . . . . .
H35 H 0.592108 0.191705 0.535207 0.031 Uiso 1 1 calc R U . . .
C51 C 0.57349(6) 0.66947(19) 0.51060(10) 0.0307(4) Uani 1 1 d . . . . .
H51 H 0.582516 0.602887 0.543582 0.037 Uiso 1 1 calc R U . . .
C61 C 0.48034(6) 0.50878(19) 0.31672(10) 0.0322(4) Uani 1 1 d . . . . .
H61A H 0.473897 0.591437 0.326624 0.048 Uiso 1 1 calc R U . . .
H61B H 0.453165 0.456215 0.292505 0.048 Uiso 1 1 calc R U . . .
H61C H 0.489223 0.518368 0.285792 0.048 Uiso 1 1 calc R U . . .
C12 C 0.71838(6) 0.74913(18) 0.64775(9) 0.0286(4) Uani 1 1 d . . . . .
C32 C 0.65026(7) 0.43812(18) 0.67748(9) 0.0300(4) Uani 1 1 d . . . . .
C1 C 0.59784(6) 0.25396(18) 0.31706(10) 0.0304(4) Uani 1 1 d . . . . .
C13 C 0.76054(6) 0.69053(19) 0.68880(9) 0.0308(4) Uani 1 1 d . . . . .
H13 H 0.782304 0.713659 0.737725 0.037 Uiso 1 1 calc R U . . .
C18 C 0.66323(6) 0.66444(17) 0.41823(9) 0.0265(4) Uani 1 1 d . . . . .
C34 C 0.59527(6) 0.26945(17) 0.61656(10) 0.0285(4) Uani 1 1 d . . . . .
C38 C 0.68323(6) 0.22132(17) 0.54566(9) 0.0268(4) Uani 1 1 d . . . . .
C21 C 0.70519(7) 0.6325(2) 0.42402(11) 0.0365(5) Uani 1 1 d . . . . .
H21A H 0.732567 0.651867 0.472507 0.055 Uiso 1 1 calc R U . . .
H21B H 0.704982 0.682150 0.389009 0.055 Uiso 1 1 calc R U . . .
H21C H 0.704875 0.543027 0.414241 0.055 Uiso 1 1 calc R U . . .
C55 C 0.54850(6) 0.74221(17) 0.39565(12) 0.0327(4) Uani 1 1 d . . . . .
H55 H 0.539968 0.725320 0.349406 0.039 Uiso 1 1 calc R U . . .
C33 C 0.61714(7) 0.36144(18) 0.66902(10) 0.0311(4) Uani 1 1 d . . . . .
H33 H 0.609378 0.372556 0.700007 0.037 Uiso 1 1 calc R U . . .
C19 C 0.62071(7) 0.6300(2) 0.34292(10) 0.0377(5) Uani 1 1 d . . . . .
H19A H 0.623622 0.544160 0.331387 0.057 Uiso 1 1 calc R U . . .
H19B H 0.617252 0.688134 0.307812 0.057 Uiso 1 1 calc R U . . .
H19C H 0.594056 0.635521 0.341396 0.057 Uiso 1 1 calc R U . . .
C20 C 0.66185(7) 0.80510(18) 0.42989(11) 0.0339(4) Uani 1 1 d . . . . .
H20A H 0.634554 0.824336 0.425101 0.051 Uiso 1 1 calc R U . . .
H20B H 0.661361 0.852538 0.393998 0.051 Uiso 1 1 calc R U . . .
H20C H 0.688752 0.828426 0.478050 0.051 Uiso 1 1 calc R U . . .
C59 C 0.52643(7) 0.31472(18) 0.37108(12) 0.0383(5) Uani 1 1 d . . . . .
H59A H 0.530162 0.319203 0.333687 0.057 Uiso 1 1 calc R U . . .
H59B H 0.500198 0.262052 0.354456 0.057 Uiso 1 1 calc R U . . .
H59C H 0.553720 0.278358 0.414710 0.057 Uiso 1 1 calc R U . . .
C39 C 0.69660(7) 0.2390(2) 0.49720(10) 0.0347(4) Uani 1 1 d . . . . .
H39A H 0.670809 0.218066 0.447689 0.052 Uiso 1 1 calc R U . . .
H39B H 0.722138 0.183734 0.513195 0.052 Uiso 1 1 calc R U . . .
H39C H 0.705447 0.326408 0.499525 0.052 Uiso 1 1 calc R U . . .
C17 C 0.81743(7) 0.5372(2) 0.70637(11) 0.0429(5) Uani 1 1 d . . . . .
H17A H 0.818795 0.472657 0.678307 0.064 Uiso 1 1 calc R U . . .
H17B H 0.822225 0.498350 0.748066 0.064 Uiso 1 1 calc R U . . .
H17C H 0.841053 0.599975 0.722659 0.064 Uiso 1 1 calc R U . . .
C54 C 0.54783(8) 0.86546(19) 0.41459(15) 0.0469(6) Uani 1 1 d . . . . .
C41 C 0.66260(8) 0.09053(18) 0.53261(14) 0.0448(6) Uani 1 1 d . . . . .
H41A H 0.654004 0.077916 0.563752 0.067 Uiso 1 1 calc R U . . .
H41B H 0.684898 0.026987 0.543413 0.067 Uiso 1 1 calc R U . . .
H41C H 0.635684 0.082978 0.482313 0.067 Uiso 1 1 calc R U . . .
C52 C 0.57248(7) 0.7921(2) 0.53024(13) 0.0441(6) Uani 1 1 d . . . . .
C60 C 0.50545(7) 0.43879(19) 0.43630(12) 0.0351(4) Uani 1 1 d . . . . .
H60A H 0.530361 0.401869 0.482378 0.053 Uiso 1 1 calc R U . . .
H60B H 0.478385 0.386239 0.413660 0.053 Uiso 1 1 calc R U . . .
H60C H 0.498963 0.523118 0.444284 0.053 Uiso 1 1 calc R U . . .
C40 C 0.72580(7) 0.2328(2) 0.62390(10) 0.0413(5) Uani 1 1 d . . . . .
H40A H 0.737897 0.318183 0.632806 0.062 Uiso 1 1 calc R U . . .
H40B H 0.748653 0.172823 0.633170 0.062 Uiso 1 1 calc R U . . .
H40C H 0.718092 0.214873 0.655766 0.062 Uiso 1 1 calc R U . . .
C37 C 0.55885(8) 0.1900(2) 0.60758(13) 0.0426(5) Uani 1 1 d . . . . .
H37A H 0.535838 0.244492 0.602059 0.064 Uiso 1 1 calc R U . . .
H37B H 0.572281 0.136769 0.649975 0.064 Uiso 1 1 calc R U . . .
H37C H 0.544742 0.137184 0.564869 0.064 Uiso 1 1 calc R U . . .
C16 C 0.70717(8) 0.8480(2) 0.68011(11) 0.0409(5) Uani 1 1 d . . . . .
H16A H 0.707469 0.810363 0.718140 0.061 Uiso 1 1 calc R U . . .
H16B H 0.677040 0.882459 0.642864 0.061 Uiso 1 1 calc R U . . .
H16C H 0.729727 0.915294 0.700369 0.061 Uiso 1 1 calc R U . . .
C36 C 0.67487(9) 0.5342(2) 0.73684(12) 0.0493(6) Uani 1 1 d . . . . .
H36A H 0.653151 0.577761 0.739961 0.074 Uiso 1 1 calc R U . . .
H36B H 0.689782 0.595048 0.726599 0.074 Uiso 1 1 calc R U . . .
H36C H 0.697680 0.492162 0.782499 0.074 Uiso 1 1 calc R U . . .
C53 C 0.55990(8) 0.8878(2) 0.48172(16) 0.0520(7) Uani 1 1 d . . . . .
H53 H 0.559578 0.971494 0.495086 0.062 Uiso 1 1 calc R U . . .
C57 C 0.53349(11) 0.9703(2) 0.3619(2) 0.0828(11) Uani 1 1 d . . . . .
H57A H 0.528538 1.046697 0.379166 0.124 Uiso 1 1 calc R U . . .
H57B H 0.505326 0.946960 0.315103 0.124 Uiso 1 1 calc R U . . .
H57C H 0.557260 0.985346 0.357060 0.124 Uiso 1 1 calc R U . . .
C56 C 0.58397(10) 0.8181(3) 0.60271(16) 0.0726(10) Uani 1 1 d . . . . .
H56A H 0.556110 0.836245 0.596426 0.109 Uiso 1 1 calc R U . . .
H56B H 0.604387 0.890418 0.624906 0.109 Uiso 1 1 calc R U . . .
H56C H 0.598856 0.744476 0.633670 0.109 Uiso 1 1 calc R U . . .

loop_
_atom_site_aniso_label
_atom_site_aniso_U_11
_atom_site_aniso_U_22
_atom_site_aniso_U_33
_atom_site_aniso_U_23
_atom_site_aniso_U_13
_atom_site_aniso_U_12
Zr1 0.01593(7) 0.01850(7) 0.01631(6) -0.00091(6) 0.00965(5) -0.00033(6)
P1 0.0625(5) 0.0674(5) 0.0498(4) -0.0277(4) 0.0147(4) 0.0251(4)
O1 0.0390(8) 0.0325(7) 0.0262(6) -0.0052(5) 0.0183(6) 0.0041(6)
N50 0.0168(6) 0.0180(6) 0.0217(6) -0.0012(5) 0.0113(5) -0.0004(5)
N30 0.0204(6) 0.0209(6) 0.0194(6) 0.0011(5) 0.0122(5) 0.0021(5)
N10 0.0194(6) 0.0250(7) 0.0180(6) -0.0014(5) 0.0116(5) -0.0042(5)
C30 0.0217(7) 0.0214(7) 0.0195(7) 0.0037(6) 0.0117(6) 0.0031(6)
C10 0.0188(7) 0.0265(8) 0.0189(7) -0.0011(6) 0.0117(6) -0.0050(6)
C15 0.0214(7) 0.0302(9) 0.0258(8) -0.0012(7) 0.0148(7) -0.0036(7)
C50 0.0187(7) 0.0212(8) 0.0302(8) -0.0045(7) 0.0151(7) -0.0022(6)
C14 0.0198(8) 0.0371(10) 0.0247(8) 0.0044(7) 0.0106(7) -0.0044(7)
C58 0.0166(7) 0.0218(7) 0.0285(8) -0.0032(7) 0.0122(6) -0.0024(6)
C31 0.0294(9) 0.0226(8) 0.0223(7) 0.0009(6) 0.0158(7) -0.0022(6)
C11 0.0242(8) 0.0263(8) 0.0227(8) -0.0006(6) 0.0145(7) -0.0037(7)
C35 0.0257(8) 0.0233(8) 0.0279(8) -0.0017(7) 0.0166(7) -0.0012(7)
C51 0.0240(8) 0.0353(10) 0.0324(9) -0.0116(8) 0.0172(8) -0.0044(7)
C61 0.0199(8) 0.0378(10) 0.0276(9) -0.0046(8) 0.0090(7) 0.0019(7)
C12 0.0330(9) 0.0303(9) 0.0217(8) -0.0031(7) 0.0165(8) -0.0075(7)
C32 0.0380(10) 0.0298(9) 0.0219(8) -0.0015(7) 0.0183(8) -0.0008(8)
C1 0.0280(9) 0.0349(10) 0.0227(8) -0.0009(7) 0.0129(7) 0.0075(8)
C13 0.0286(9) 0.0386(10) 0.0188(7) -0.0025(7) 0.0115(7) -0.0104(8)
C18 0.0297(9) 0.0305(9) 0.0215(8) -0.0011(7) 0.0170(7) -0.0075(7)
C34 0.0285(9) 0.0289(9) 0.0331(9) 0.0063(7) 0.0215(8) 0.0032(7)
C38 0.0272(9) 0.0270(9) 0.0257(8) 0.0054(7) 0.0161(7) 0.0084(7)
C21 0.0416(11) 0.0421(11) 0.0414(11) -0.0072(9) 0.0335(10) -0.0114(9)
C55 0.0292(9) 0.0239(9) 0.0439(11) 0.0038(8) 0.0221(9) 0.0016(7)
C33 0.0380(10) 0.0350(10) 0.0282(9) 0.0056(8) 0.0244(8) 0.0060(8)
C19 0.0409(11) 0.0492(12) 0.0210(8) -0.0020(8) 0.0181(8) -0.0118(9)
C20 0.0424(11) 0.0311(10) 0.0319(9) 0.0037(8) 0.0248(9) -0.0036(8)
C59 0.0259(9) 0.0266(9) 0.0503(12) -0.0129(9) 0.0176(9) -0.0037(7)
C39 0.0334(10) 0.0428(11) 0.0322(9) 0.0051(8) 0.0224(9) 0.0124(9)
C17 0.0230(9) 0.0580(14) 0.0328(10) 0.0090(10) 0.0098(8) 0.0012(9)
C54 0.0367(11) 0.0205(9) 0.0800(18) 0.0015(10) 0.0343(12) 0.0005(8)
C41 0.0539(14) 0.0232(9) 0.0676(16) 0.0041(10) 0.0427(13) 0.0087(9)
C52 0.0289(10) 0.0470(13) 0.0582(14) -0.0311(11) 0.0279(10) -0.0138(9)
C60 0.0327(10) 0.0338(10) 0.0474(11) 0.0028(9) 0.0289(9) -0.0038(8)
C40 0.0321(10) 0.0591(14) 0.0259(9) 0.0111(9) 0.0144(8) 0.0205(10)
C37 0.0437(12) 0.0430(12) 0.0559(13) -0.0007(11) 0.0381(12) -0.0056(10)
C16 0.0511(13) 0.0400(11) 0.0287(10) -0.0083(9) 0.0232(10) -0.0021(10)
C36 0.0692(17) 0.0500(14) 0.0378(11) -0.0148(10) 0.0376(12) -0.0150(12)
C53 0.0387(12) 0.0269(10) 0.093(2) -0.0248(12) 0.0423(14) -0.0097(9)
C57 0.077(2) 0.0274(12) 0.125(3) 0.0252(16) 0.052(2) 0.0100(13)
C56 0.0611(17) 0.090(2) 0.0764(19) -0.0597(18) 0.0474(16) -0.0295(16)

loop_
_atom_type_symbol
_atom_type_description
_atom_type_scat_dispersion_real
_atom_type_scat_dispersion_imag
_atom_type_scat_source
C C 0.0033 0.0016 'International Tables Vol C Tables 4.2.6.8 and 6.1.1.4'
H H 0.0000 0.0000 'International Tables Vol C Tables 4.2.6.8 and 6.1.1.4'
N N 0.0061 0.0033 'International Tables Vol C Tables 4.2.6.8 and 6.1.1.4'
O O 0.0106 0.0060 'International Tables Vol C Tables 4.2.6.8 and 6.1.1.4'
P P 0.1023 0.0942 'International Tables Vol C Tables 4.2.6.8 and 6.1.1.4'
Zr Zr -2.9673 0.5597 'International Tables Vol C Tables 4.2.6.8 and 6.1.1.4'

loop_
_geom_angle_atom_site_label_1
_geom_angle_atom_site_label_2
_geom_angle_atom_site_label_3
_geom_angle
_geom_angle_site_symmetry_1
_geom_angle_site_symmetry_3
_geom_angle_publ_flag
N50 Zr1 O1 111.50(5) . . ?
N50 Zr1 N30 109.31(6) . . ?
N30 Zr1 O1 109.08(6) . . ?
N10 Zr1 O1 112.32(6) . . ?
N10 Zr1 N50 106.48(5) . . ?
N10 Zr1 N30 108.04(5) . . ?
C1 O1 Zr1 158.23(14) . . ?
C50 N50 Zr1 122.24(10) . . ?
C50 N50 C58 114.26(13) . . ?
C58 N50 Zr1 123.49(10) . . ?
C30 N30 Zr1 119.37(10) . . ?
C30 N30 C38 115.83(13) . . ?
C38 N30 Zr1 124.80(11) . . ?
C10 N10 Zr1 121.44(10) . . ?
C10 N10 C18 115.02(13) . . ?
C18 N10 Zr1 123.54(10) . . ?
C31 C30 N30 119.75(15) . . ?
C31 C30 C35 118.61(16) . . ?
C35 C30 N30 121.62(15) . . ?
C15 C10 N10 121.56(15) . . ?
C15 C10 C11 118.65(15) . . ?
C11 C10 N10 119.78(15) . . ?
C10 C15 H15 119.4 . . ?
C10 C15 C14 121.15(17) . . ?
C14 C15 H15 119.4 . . ?
C51 C50 N50 120.40(16) . . ?
C55 C50 N50 120.76(16) . . ?
C55 C50 C51 118.84(17) . . ?
C15 C14 C17 120.70(19) . . ?
C13 C14 C15 118.69(17) . . ?
C13 C14 C17 120.60(18) . . ?
N50 C58 C61 111.58(14) . . ?
N50 C58 C59 107.27(14) . . ?
N50 C58 C60 110.88(14) . . ?
C61 C58 C59 108.61(15) . . ?
C60 C58 C61 108.73(15) . . ?
C60 C58 C59 109.73(16) . . ?
C30 C31 H31 119.4 . . ?
C32 C31 C30 121.18(17) . . ?
C32 C31 H31 119.4 . . ?
C10 C11 H11 119.4 . . ?
C12 C11 C10 121.14(17) . . ?
C12 C11 H11 119.4 . . ?
C30 C35 H35 119.4 . . ?
C34 C35 C30 121.29(17) . . ?
C34 C35 H35 119.4 . . ?
C50 C51 H51 119.7 . . ?
C52 C51 C50 120.7(2) . . ?
C52 C51 H51 119.7 . . ?
C58 C61 H61A 109.5 . . ?
C58 C61 H61B 109.5 . . ?
C58 C61 H61C 109.5 . . ?
H61A C61 H61B 109.5 . . ?
H61A C61 H61C 109.5 . . ?
H61B C61 H61C 109.5 . . ?
C11 C12 C16 120.74(18) . . ?
C13 C12 C11 118.48(18) . . ?
C13 C12 C16 120.78(17) . . ?
C31 C32 C33 118.65(17) . . ?
C31 C32 C36 120.65(18) . . ?
C33 C32 C36 120.69(18) . . ?
O1 C1 P1 179.4(2) . . ?
C14 C13 C12 121.88(16) . . ?
C14 C13 H13 119.1 . . ?
C12 C13 H13 119.1 . . ?
N10 C18 C21 109.73(15) . . ?
N10 C18 C19 107.74(14) . . ?
N10 C18 C20 111.40(14) . . ?
C21 C18 C19 108.93(16) . . ?
C20 C18 C21 110.42(16) . . ?
C20 C18 C19 108.55(17) . . ?
C35 C34 C37 120.91(18) . . ?
C33 C34 C35 118.56(17) . . ?
C33 C34 C37 120.50(18) . . ?
N30 C38 C39 108.61(14) . . ?
N30 C38 C41 110.82(15) . . ?
N30 C38 C40 110.28(15) . . ?
C39 C38 C41 108.73(17) . . ?
C39 C38 C40 108.65(16) . . ?
C41 C38 C40 109.69(17) . . ?
C18 C21 H21A 109.5 . . ?
C18 C21 H21B 109.5 . . ?
C18 C21 H21C 109.5 . . ?
H21A C21 H21B 109.5 . . ?
H21A C21 H21C 109.5 . . ?
H21B C21 H21C 109.5 . . ?
C50 C55 H55 119.3 . . ?
C50 C55 C54 121.4(2) . . ?
C54 C55 H55 119.3 . . ?
C32 C33 H33 119.1 . . ?
C34 C33 C32 121.71(17) . . ?
C34 C33 H33 119.1 . . ?
C18 C19 H19A 109.5 . . ?
C18 C19 H19B 109.5 . . ?
C18 C19 H19C 109.5 . . ?
H19A C19 H19B 109.5 . . ?
H19A C19 H19C 109.5 . . ?
H19B C19 H19C 109.5 . . ?
C18 C20 H20A 109.5 . . ?
C18 C20 H20B 109.5 . . ?
C18 C20 H20C 109.5 . . ?
H20A C20 H20B 109.5 . . ?
H20A C20 H20C 109.5 . . ?
H20B C20 H20C 109.5 . . ?
C58 C59 H59A 109.5 . . ?
C58 C59 H59B 109.5 . . ?
C58 C59 H59C 109.5 . . ?
H59A C59 H59B 109.5 . . ?
H59A C59 H59C 109.5 . . ?
H59B C59 H59C 109.5 . . ?
C38 C39 H39A 109.5 . . ?
C38 C39 H39B 109.5 . . ?
C38 C39 H39C 109.5 . . ?
H39A C39 H39B 109.5 . . ?
H39A C39 H39C 109.5 . . ?
H39B C39 H39C 109.5 . . ?
C14 C17 H17A 109.5 . . ?
C14 C17 H17B 109.5 . . ?
C14 C17 H17C 109.5 . . ?
H17A C17 H17B 109.5 . . ?
H17A C17 H17C 109.5 . . ?
H17B C17 H17C 109.5 . . ?
C55 C54 C57 120.1(3) . . ?
C53 C54 C55 118.4(2) . . ?
C53 C54 C57 121.5(2) . . ?
C38 C41 H41A 109.5 . . ?
C38 C41 H41B 109.5 . . ?
C38 C41 H41C 109.5 . . ?
H41A C41 H41B 109.5 . . ?
H41A C41 H41C 109.5 . . ?
H41B C41 H41C 109.5 . . ?
C51 C52 C56 120.1(3) . . ?
C53 C52 C51 118.6(2) . . ?
C53 C52 C56 121.2(2) . . ?
C58 C60 H60A 109.5 . . ?
C58 C60 H60B 109.5 . . ?
C58 C60 H60C 109.5 . . ?
H60A C60 H60B 109.5 . . ?
H60A C60 H60C 109.5 . . ?
H60B C60 H60C 109.5 . . ?
C38 C40 H40A 109.5 . . ?
C38 C40 H40B 109.5 . . ?
C38 C40 H40C 109.5 . . ?
H40A C40 H40B 109.5 . . ?
H40A C40 H40C 109.5 . . ?
H40B C40 H40C 109.5 . . ?
C34 C37 H37A 109.5 . . ?
C34 C37 H37B 109.5 . . ?
C34 C37 H37C 109.5 . . ?
H37A C37 H37B 109.5 . . ?
H37A C37 H37C 109.5 . . ?
H37B C37 H37C 109.5 . . ?
C12 C16 H16A 109.5 . . ?
C12 C16 H16B 109.5 . . ?
C12 C16 H16C 109.5 . . ?
H16A C16 H16B 109.5 . . ?
H16A C16 H16C 109.5 . . ?
H16B C16 H16C 109.5 . . ?
C32 C36 H36A 109.5 . . ?
C32 C36 H36B 109.5 . . ?
C32 C36 H36C 109.5 . . ?
H36A C36 H36B 109.5 . . ?
H36A C36 H36C 109.5 . . ?
H36B C36 H36C 109.5 . . ?
C54 C53 C52 122.1(2) . . ?
C54 C53 H53 118.9 . . ?
C52 C53 H53 118.9 . . ?
C54 C57 H57A 109.5 . . ?
C54 C57 H57B 109.5 . . ?
C54 C57 H57C 109.5 . . ?
H57A C57 H57B 109.5 . . ?
H57A C57 H57C 109.5 . . ?
H57B C57 H57C 109.5 . . ?
C52 C56 H56A 109.5 . . ?
C52 C56 H56B 109.5 . . ?
C52 C56 H56C 109.5 . . ?
H56A C56 H56B 109.5 . . ?
H56A C56 H56C 109.5 . . ?
H56B C56 H56C 109.5 . . ?

loop_
_geom_bond_atom_site_label_1
_geom_bond_atom_site_label_2
_geom_bond_distance
_geom_bond_site_symmetry_2
_geom_bond_publ_flag
Zr1 O1 2.0590(13) . ?
Zr1 N50 2.0510(14) . ?
Zr1 N30 2.0533(13) . ?
Zr1 N10 2.0483(14) . ?
P1 C1 1.548(2) . ?
O1 C1 1.243(2) . ?
N50 C50 1.437(2) . ?
N50 C58 1.500(2) . ?
N30 C30 1.439(2) . ?
N30 C38 1.500(2) . ?
N10 C10 1.444(2) . ?
N10 C18 1.502(2) . ?
C30 C31 1.396(2) . ?
C30 C35 1.398(2) . ?
C10 C15 1.396(2) . ?
C10 C11 1.398(2) . ?
C15 H15 0.9500 . ?
C15 C14 1.397(2) . ?
C50 C51 1.397(3) . ?
C50 C55 1.387(3) . ?
C14 C13 1.383(3) . ?
C14 C17 1.507(3) . ?
C58 C61 1.530(2) . ?
C58 C59 1.531(3) . ?
C58 C60 1.528(3) . ?
C31 H31 0.9500 . ?
C31 C32 1.389(2) . ?
C11 H11 0.9500 . ?
C11 C12 1.396(2) . ?
C35 H35 0.9500 . ?
C35 C34 1.391(3) . ?
C51 H51 0.9500 . ?
C51 C52 1.396(3) . ?
C61 H61A 0.9800 . ?
C61 H61B 0.9800 . ?
C61 H61C 0.9800 . ?
C12 C13 1.392(3) . ?
C12 C16 1.508(3) . ?
C32 C33 1.395(3) . ?
C32 C36 1.509(3) . ?
C13 H13 0.9500 . ?
C18 C21 1.532(3) . ?
C18 C19 1.533(3) . ?
C18 C20 1.532(3) . ?
C34 C33 1.386(3) . ?
C34 C37 1.507(3) . ?
C38 C39 1.522(3) . ?
C38 C41 1.531(3) . ?
C38 C40 1.532(3) . ?
C21 H21A 0.9800 . ?
C21 H21B 0.9800 . ?
C21 H21C 0.9800 . ?
C55 H55 0.9500 . ?
C55 C54 1.394(3) . ?
C33 H33 0.9500 . ?
C19 H19A 0.9800 . ?
C19 H19B 0.9800 . ?
C19 H19C 0.9800 . ?
C20 H20A 0.9800 . ?
C20 H20B 0.9800 . ?
C20 H20C 0.9800 . ?
C59 H59A 0.9800 . ?
C59 H59B 0.9800 . ?
C59 H59C 0.9800 . ?
C39 H39A 0.9800 . ?
C39 H39B 0.9800 . ?
C39 H39C 0.9800 . ?
C17 H17A 0.9800 . ?
C17 H17B 0.9800 . ?
C17 H17C 0.9800 . ?
C54 C53 1.379(4) . ?
C54 C57 1.506(4) . ?
C41 H41A 0.9800 . ?
C41 H41B 0.9800 . ?
C41 H41C 0.9800 . ?
C52 C53 1.384(4) . ?
C52 C56 1.516(3) . ?
C60 H60A 0.9800 . ?
C60 H60B 0.9800 . ?
C60 H60C 0.9800 . ?
C40 H40A 0.9800 . ?
C40 H40B 0.9800 . ?
C40 H40C 0.9800 . ?
C37 H37A 0.9800 . ?
C37 H37B 0.9800 . ?
C37 H37C 0.9800 . ?
C16 H16A 0.9800 . ?
C16 H16B 0.9800 . ?
C16 H16C 0.9800 . ?
C36 H36A 0.9800 . ?
C36 H36B 0.9800 . ?
C36 H36C 0.9800 . ?
C53 H53 0.9500 . ?
C57 H57A 0.9800 . ?
C57 H57B 0.9800 . ?
C57 H57C 0.9800 . ?
C56 H56A 0.9800 . ?
C56 H56B 0.9800 . ?
C56 H56C 0.9800 . ?

loop_
_geom_torsion_atom_site_label_1
_geom_torsion_atom_site_label_2
_geom_torsion_atom_site_label_3
_geom_torsion_atom_site_label_4
_geom_torsion
_geom_torsion_site_symmetry_1
_geom_torsion_site_symmetry_2
_geom_torsion_site_symmetry_3
_geom_torsion_site_symmetry_4
_geom_torsion_publ_flag
Zr1 N50 C50 C51 -89.39(18) . . . . ?
Zr1 N50 C50 C55 90.17(18) . . . . ?
Zr1 N50 C58 C61 -118.06(14) . . . . ?
Zr1 N50 C58 C59 0.8(2) . . . . ?
Zr1 N50 C58 C60 120.58(14) . . . . ?
Zr1 N30 C30 C31 -80.76(17) . . . . ?
Zr1 N30 C30 C35 97.21(16) . . . . ?
Zr1 N30 C38 C39 9.1(2) . . . . ?
Zr1 N30 C38 C41 -110.33(16) . . . . ?
Zr1 N30 C38 C40 128.02(15) . . . . ?
Zr1 N10 C10 C15 87.44(18) . . . . ?
Zr1 N10 C10 C11 -91.57(17) . . . . ?
Zr1 N10 C18 C21 -107.92(15) . . . . ?
Zr1 N10 C18 C19 10.5(2) . . . . ?
Zr1 N10 C18 C20 129.50(14) . . . . ?
N50 C50 C51 C52 179.89(16) . . . . ?
N50 C50 C55 C54 -179.04(17) . . . . ?
N30 C30 C31 C32 177.64(16) . . . . ?
N30 C30 C35 C34 -177.00(16) . . . . ?
N10 C10 C15 C14 -178.42(16) . . . . ?
N10 C10 C11 C12 179.40(15) . . . . ?
C30 N30 C38 C39 -169.82(15) . . . . ?
C30 N30 C38 C41 70.8(2) . . . . ?
C30 N30 C38 C40 -50.9(2) . . . . ?
C30 C31 C32 C33 -0.6(3) . . . . ?
C30 C31 C32 C36 178.09(18) . . . . ?
C30 C35 C34 C33 -0.5(3) . . . . ?
C30 C35 C34 C37 177.47(17) . . . . ?
C10 N10 C18 C21 71.26(18) . . . . ?
C10 N10 C18 C19 -170.28(16) . . . . ?
C10 N10 C18 C20 -51.3(2) . . . . ?
C10 C15 C14 C13 -1.1(3) . . . . ?
C10 C15 C14 C17 179.05(18) . . . . ?
C10 C11 C12 C13 -0.8(3) . . . . ?
C10 C11 C12 C16 179.52(17) . . . . ?
C15 C10 C11 C12 0.4(3) . . . . ?
C15 C14 C13 C12 0.6(3) . . . . ?
C50 N50 C58 C61 62.00(19) . . . . ?
C50 N50 C58 C59 -179.16(16) . . . . ?
C50 N50 C58 C60 -59.36(19) . . . . ?
C50 C51 C52 C53 -1.0(3) . . . . ?
C50 C51 C52 C56 177.65(19) . . . . ?
C50 C55 C54 C53 -0.6(3) . . . . ?
C50 C55 C54 C57 -179.7(2) . . . . ?
C58 N50 C50 C51 90.55(19) . . . . ?
C58 N50 C50 C55 -89.88(19) . . . . ?
C31 C30 C35 C34 1.0(3) . . . . ?
C31 C32 C33 C34 1.1(3) . . . . ?
C11 C10 C15 C14 0.6(3) . . . . ?
C11 C12 C13 C14 0.3(3) . . . . ?
C35 C30 C31 C32 -0.4(3) . . . . ?
C35 C34 C33 C32 -0.6(3) . . . . ?
C51 C50 C55 C54 0.5(3) . . . . ?
C51 C52 C53 C54 0.9(3) . . . . ?
C18 N10 C10 C15 -91.76(19) . . . . ?
C18 N10 C10 C11 89.23(19) . . . . ?
C38 N30 C30 C31 98.18(18) . . . . ?
C38 N30 C30 C35 -83.85(19) . . . . ?
C55 C50 C51 C52 0.3(3) . . . . ?
C55 C54 C53 C52 -0.1(3) . . . . ?
C17 C14 C13 C12 -179.51(18) . . . . ?
C37 C34 C33 C32 -178.57(18) . . . . ?
C16 C12 C13 C14 179.98(18) . . . . ?
C36 C32 C33 C34 -177.59(19) . . . . ?
C57 C54 C53 C52 179.0(2) . . . . ?
C56 C52 C53 C54 -177.8(2) . . . . ?
